data_8000349
loop_
_publ_author_name
'Roy, Syamantak'
'Hazra, Arpan'
'Bandyopadhyay, Arkamita'
'Raut, Devraj'
'Madhuri, P. Lakshmi'
'Rao, D. S. Shankar'
'Ramamurty, Upadrasta'
'Pati, Swapan Kumar'
'Krishna Prasad, S.'
'Maji, Tapas Kumar'

_publ_section_title
;
 Reversible Polymorphism, Liquid Crystallinity, and Stimuli-Responsive
 Luminescence in a Bola-amphiphilic \p-System: Structure-Property
 Correlations Through Nanoindentation and DFT Calculations.
;
_journal_issue 20
_journal_name_full 'The journal of physical chemistry letters'
_journal_page_first 4086
_journal_page_last 4092
_journal_paper_doi 10.1021/acs.jpclett.6b01891
_journal_volume 7
_journal_year 2016
_chemical_formula_sum 'C60 H86 O6'
_chemical_formula_weight 903.29
_space_group_IT_number 2
_space_group_name_Hall '-P 1'
_space_group_name_H-M_alt 'P -1'
_symmetry_cell_setting triclinic
_symmetry_space_group_name_H-M 'P -1'
_atom_sites_solution_hydrogens geom
_atom_sites_solution_primary direct
_atom_sites_solution_secondary difmap
_audit_creation_method SHELXL-97
_cell_angle_alpha 73.665(9)
_cell_angle_beta 83.571(10)
_cell_angle_gamma 83.540(10)
_cell_formula_units_Z 1
_cell_length_a 6.6764(10)
_cell_length_b 13.184(3)
_cell_length_c 17.361(3)
_cell_measurement_reflns_used 8752
_cell_measurement_temperature 383(2)
_cell_measurement_theta_max 25.00
_cell_measurement_theta_min 2.11
_cell_volume 1452.0(5)
_computing_cell_refinement 'Bruker SAINT'
_computing_data_collection 'Bruker APEX2'
_computing_data_reduction 'Bruker SAINT  A'
_computing_molecular_graphics 'Bruker SHELXTL'
_computing_publication_material 'Bruker SHELXTL'
_computing_structure_refinement 'SHELXL-97 (Sheldrick, 2008)'
_computing_structure_solution 'SHELXS-97 (Sheldrick, 2008)'
_diffrn_ambient_temperature 383(2)
_diffrn_measured_fraction_theta_full 0.998
_diffrn_measured_fraction_theta_max 0.998
_diffrn_measurement_device_type 'Bruker APEX-II CCD'
_diffrn_measurement_method '\f and \w scans'
_diffrn_radiation_monochromator graphite
_diffrn_radiation_source 'fine-focus sealed tube'
_diffrn_radiation_type MoK\a
_diffrn_radiation_wavelength 0.71073
_diffrn_reflns_av_R_equivalents 0.3270
_diffrn_reflns_av_sigmaI/netI 0.2904
_diffrn_reflns_limit_h_max 7
_diffrn_reflns_limit_h_min -7
_diffrn_reflns_limit_k_max 15
_diffrn_reflns_limit_k_min -15
_diffrn_reflns_limit_l_max 20
_diffrn_reflns_limit_l_min -20
_diffrn_reflns_number 21718
_diffrn_reflns_theta_full 25.00
_diffrn_reflns_theta_max 25.00
_diffrn_reflns_theta_min 2.45
_exptl_absorpt_coefficient_mu 0.065
_exptl_absorpt_correction_T_max 0.9948
_exptl_absorpt_correction_T_min 0.9904
_exptl_absorpt_correction_type empirical
_exptl_absorpt_process_details SADABS
_exptl_crystal_colour green
_exptl_crystal_density_diffrn 1.033
_exptl_crystal_density_method 'not measured'
_exptl_crystal_description needle
_exptl_crystal_F_000 494
_exptl_crystal_size_max 0.15
_exptl_crystal_size_mid 0.11
_exptl_crystal_size_min 0.08
_refine_diff_density_max 0.127
_refine_diff_density_min -0.113
_refine_diff_density_rms 0.026
_refine_ls_extinction_coef 0.009(5)
_refine_ls_extinction_expression Fc^*^=kFc[1+0.001xFc^2^\l^3^/sin(2\q)]^-1/4^
_refine_ls_extinction_method SHELXL
_refine_ls_goodness_of_fit_ref 1.018
_refine_ls_hydrogen_treatment noref
_refine_ls_matrix_type full
_refine_ls_number_parameters 299
_refine_ls_number_reflns 5082
_refine_ls_number_restraints 25
_refine_ls_restrained_S_all 1.017
_refine_ls_R_factor_all 0.4051
_refine_ls_R_factor_gt 0.1370
_refine_ls_shift/su_max 0.000
_refine_ls_shift/su_mean 0.000
_refine_ls_structure_factor_coef Fsqd
_refine_ls_weighting_details 'calc w=1/[\s^2^(Fo^2^)+(0.0550P)^2^+1.9057P] where P=(Fo^2^+2Fc^2^)/3'
_refine_ls_weighting_scheme calc
_refine_ls_wR_factor_gt 0.2264
_refine_ls_wR_factor_ref 0.3438
_reflns_number_gt 1227
_reflns_number_total 5082
_reflns_threshold_expression >2\s(I)
_cod_data_source_file jz6b01891_si_003.cif
_cod_data_source_block OPE_C18_1"
_cod_depositor_comments
;
The following automatic conversions were performed:

data item '_symmetry_cell_setting' value 'Triclinic' was changed to
'triclinic' in accordance with the
/home/saulius/struct/COD-crude-data/automatic-downloads/DataCite-retrospective/ACS/depositions/lib/dictionaries/cif_core.dic
dictionary named 'cif_core.dic' version 2.4.2 last updated on
2011-04-26.

Automatic conversion script
Id: cif_fix_values 6909 2019-04-08 15:41:33Z antanas 
;
_cod_original_sg_symbol_H-M P-1
_cod_database_code 8000349

loop_
_symmetry_equiv_pos_as_xyz
'x, y, z'
'-x, -y, -z'

loop_
_atom_site_label
_atom_site_type_symbol
_atom_site_fract_x
_atom_site_fract_y
_atom_site_fract_z
_atom_site_U_iso_or_equiv
_atom_site_adp_type
_atom_site_occupancy
_atom_site_symmetry_multiplicity
_atom_site_calc_flag
_atom_site_refinement_flags
C1 C 0.8477(16) 0.6703(9) 0.0473(6) 0.182(5) Uani 1 1 d .
H1A H 0.7269 0.7162 0.0543 0.219 Uiso 1 1 calc R
H1B H 0.8989 0.6920 -0.0089 0.219 Uiso 1 1 calc R
C2 C 1.001(2) 0.6839(10) 0.0974(9) 0.270(9) Uani 1 1 d .
H2A H 1.1163 0.7066 0.0598 0.323 Uiso 1 1 calc R
H2B H 0.9471 0.7450 0.1162 0.323 Uiso 1 1 calc R
C3 C 1.075(2) 0.6196(11) 0.1571(8) 0.253(7) Uani 1 1 d .
H3A H 1.1129 0.5565 0.1387 0.304 Uiso 1 1 calc R
H3B H 0.9578 0.6026 0.1953 0.304 Uiso 1 1 calc R
C4 C 1.232(2) 0.6185(11) 0.2076(8) 0.224(6) Uani 1 1 d .
H4A H 1.3403 0.6512 0.1700 0.268 Uiso 1 1 calc R
H4B H 1.1791 0.6702 0.2366 0.268 Uiso 1 1 calc R
C5 C 1.329(2) 0.5417(12) 0.2627(9) 0.250(7) Uani 1 1 d .
H5A H 1.2184 0.5132 0.3008 0.300 Uiso 1 1 calc R
H5B H 1.3697 0.4887 0.2336 0.300 Uiso 1 1 calc R
C6 C 1.479(2) 0.5270(11) 0.3104(8) 0.209(6) Uani 1 1 d .
H6A H 1.4367 0.5756 0.3430 0.250 Uiso 1 1 calc R
H6B H 1.5904 0.5583 0.2738 0.250 Uiso 1 1 calc R
C7 C 1.572(2) 0.4422(12) 0.3625(10) 0.240(7) Uani 1 1 d .
H7A H 1.4598 0.4119 0.3990 0.288 Uiso 1 1 calc R
H7B H 1.6113 0.3935 0.3296 0.288 Uiso 1 1 calc R
C8 C 1.721(2) 0.4230(13) 0.4103(10) 0.233(7) Uani 1 1 d .
H8A H 1.6861 0.4755 0.4402 0.279 Uiso 1 1 calc R
H8B H 1.8347 0.4492 0.3728 0.279 Uiso 1 1 calc R
C9 C 1.812(3) 0.3409(13) 0.4657(11) 0.242(7) Uani 1 1 d .
H9A H 1.6996 0.3139 0.5035 0.291 Uiso 1 1 calc R
H9B H 1.8495 0.2882 0.4361 0.291 Uiso 1 1 calc R
C10 C 1.964(3) 0.3264(15) 0.5131(12) 0.260(8) Uani 1 1 d .
H10A H 2.0775 0.3518 0.4751 0.312 Uiso 1 1 calc R
H10B H 1.9284 0.3802 0.5418 0.312 Uiso 1 1 calc R
C11 C 2.050(3) 0.2467(14) 0.5677(13) 0.258(8) Uani 1 1 d .
H11A H 2.0904 0.1945 0.5379 0.309 Uiso 1 1 calc R
H11B H 1.9351 0.2195 0.6039 0.309 Uiso 1 1 calc R
C12 C 2.196(3) 0.2298(16) 0.6174(12) 0.262(8) Uani 1 1 d .
H12A H 2.1590 0.2839 0.6457 0.314 Uiso 1 1 calc R
H12B H 2.3127 0.2542 0.5810 0.314 Uiso 1 1 calc R
C13 C 2.280(3) 0.1482(15) 0.6748(15) 0.275(9) Uani 1 1 d .
H13A H 2.3137 0.0927 0.6477 0.330 Uiso 1 1 calc R
H13B H 2.1652 0.1251 0.7129 0.330 Uiso 1 1 calc R
C14 C 2.436(3) 0.135(2) 0.7232(15) 0.321(11) Uani 1 1 d .
H14A H 2.5593 0.1383 0.6878 0.385 Uiso 1 1 calc R
H14B H 2.4239 0.1977 0.7428 0.385 Uiso 1 1 calc R
C15 C 2.468(4) 0.050(2) 0.7889(18) 0.425(13) Uani 1 1 d U
H15A H 2.3515 0.0457 0.8278 0.510 Uiso 1 1 calc R
H15B H 2.4856 -0.0151 0.7720 0.510 Uiso 1 1 calc R
C16 C 2.631(3) 0.0583(18) 0.8230(14) 0.427(12) Uani 1 1 d DU
H16A H 2.6139 0.1232 0.8397 0.512 Uiso 1 1 calc R
H16B H 2.7479 0.0626 0.7839 0.512 Uiso 1 1 calc R
C17 C 2.668(4) -0.029(2) 0.8908(15) 0.480(15) Uani 1 1 d U
H17A H 2.5688 -0.0243 0.9353 0.576 Uiso 1 1 calc R
H17B H 2.6559 -0.0948 0.8777 0.576 Uiso 1 1 calc R
C18 C 2.861(3) -0.0279(18) 0.9127(12) 0.470(14) Uani 1 1 d DU
H18A H 2.8950 -0.0922 0.9532 0.705 Uiso 1 1 calc R
H18B H 2.8661 0.0318 0.9336 0.705 Uiso 1 1 calc R
H18C H 2.9567 -0.0224 0.8663 0.705 Uiso 1 1 calc R
C19 C 1.3321(14) 0.0763(7) 0.4172(5) 0.106(3) Uani 1 1 d .
C20 C 1.2016(12) 0.1353(6) 0.3527(4) 0.089(2) Uani 1 1 d .
C21 C 1.0218(13) 0.1006(6) 0.3478(4) 0.113(3) Uani 1 1 d .
H21 H 0.9819 0.0386 0.3847 0.136 Uiso 1 1 calc R
C22 C 0.8941(11) 0.1564(7) 0.2879(5) 0.131(3) Uani 1 1 d .
H22 H 0.7706 0.1318 0.2850 0.157 Uiso 1 1 calc R
C23 C 0.9548(13) 0.2479(6) 0.2336(4) 0.095(3) Uani 1 1 d .
C24 C 1.1381(13) 0.2816(6) 0.2382(4) 0.122(3) Uani 1 1 d .
H24 H 1.1798 0.3436 0.2018 0.146 Uiso 1 1 calc R
C25 C 1.2603(11) 0.2243(6) 0.2963(4) 0.110(3) Uani 1 1 d .
H25 H 1.3869 0.2467 0.2973 0.132 Uiso 1 1 calc R
C26 C 0.8255(11) 0.3088(6) 0.1723(4) 0.113(3) Uani 1 1 d .
C27 C 0.7248(11) 0.3609(6) 0.1221(4) 0.112(3) Uani 1 1 d .
C28 C 0.4571(14) 0.3955(6) 0.0292(5) 0.112(3) Uani 1 1 d .
H28 H 0.4276 0.3251 0.0494 0.135 Uiso 1 1 calc R
C29 C 0.6061(14) 0.4316(8) 0.0603(4) 0.102(3) Uani 1 1 d .
C30 C 0.6521(13) 0.5364(9) 0.0332(5) 0.109(3) Uani 1 1 d .
O1 O 1.4928(9) 0.1098(5) 0.4217(3) 0.137(3) Uani 1 1 d .
O2 O 1.2703(7) -0.0084(4) 0.4640(3) 0.141(2) Uani 1 1 d .
H2 H 1.3526 -0.0351 0.4973 0.212 Uiso 1 1 calc R
O3 O 0.7982(11) 0.5688(6) 0.0658(4) 0.164(3) Uani 1 1 d .

loop_
_atom_site_aniso_label
_atom_site_aniso_U_11
_atom_site_aniso_U_22
_atom_site_aniso_U_33
_atom_site_aniso_U_23
_atom_site_aniso_U_13
_atom_site_aniso_U_12
C1 0.216(12) 0.138(10) 0.179(10) 0.023(8) -0.081(8) -0.065(9)
C2 0.335(18) 0.184(13) 0.297(18) 0.017(11) -0.230(15) -0.063(12)
C3 0.282(17) 0.266(17) 0.232(16) -0.046(13) -0.138(13) -0.054(14)
C4 0.223(15) 0.276(18) 0.192(13) -0.061(12) -0.076(10) -0.052(13)
C5 0.270(18) 0.251(17) 0.244(18) -0.051(13) -0.129(13) -0.028(14)
C6 0.202(14) 0.239(16) 0.203(14) -0.063(12) -0.084(10) -0.020(12)
C7 0.257(18) 0.213(16) 0.265(19) -0.058(13) -0.121(13) 0.000(13)
C8 0.243(18) 0.245(18) 0.222(17) -0.062(13) -0.075(12) -0.013(15)
C9 0.25(2) 0.230(18) 0.24(2) -0.055(14) -0.081(13) 0.007(14)
C10 0.27(2) 0.26(2) 0.25(2) -0.054(16) -0.087(14) -0.004(17)
C11 0.29(2) 0.202(17) 0.28(2) -0.049(15) -0.123(15) 0.014(15)
C12 0.32(3) 0.24(2) 0.23(2) -0.051(15) -0.063(15) -0.004(19)
C13 0.29(2) 0.200(18) 0.36(3) -0.090(18) -0.094(19) -0.018(17)
C14 0.33(3) 0.37(3) 0.33(3) -0.16(2) -0.02(2) -0.11(2)
C15 0.433(17) 0.407(15) 0.436(16) -0.110(12) -0.041(12) -0.044(12)
C16 0.434(15) 0.410(14) 0.434(14) -0.110(9) -0.035(9) -0.043(9)
C17 0.483(17) 0.482(17) 0.475(17) -0.126(10) -0.059(10) -0.033(10)
C18 0.473(17) 0.458(17) 0.474(17) -0.118(10) -0.033(10) -0.050(10)
C19 0.116(8) 0.088(7) 0.084(6) 0.030(5) -0.028(6) -0.006(6)
C20 0.092(7) 0.096(6) 0.069(5) 0.004(5) -0.032(5) -0.002(5)
C21 0.108(7) 0.104(6) 0.095(6) 0.035(5) -0.037(5) -0.005(6)
C22 0.120(7) 0.127(7) 0.117(7) 0.033(6) -0.052(6) -0.020(6)
C23 0.106(7) 0.090(6) 0.073(5) 0.005(5) -0.033(5) 0.015(5)
C24 0.131(8) 0.104(7) 0.103(6) 0.032(5) -0.059(6) -0.006(6)
C25 0.111(7) 0.105(6) 0.095(6) 0.017(5) -0.046(5) -0.012(5)
C26 0.117(7) 0.123(7) 0.084(6) 0.002(5) -0.050(5) 0.017(5)
C27 0.126(7) 0.123(7) 0.076(5) -0.002(5) -0.057(5) 0.019(5)
C28 0.150(8) 0.098(7) 0.077(6) 0.004(5) -0.037(5) -0.002(6)
C29 0.140(8) 0.094(8) 0.060(5) 0.004(5) -0.037(5) 0.004(6)
C30 0.123(8) 0.111(8) 0.081(6) 0.005(5) -0.049(5) 0.008(6)
O1 0.123(5) 0.141(5) 0.110(4) 0.046(3) -0.054(4) -0.017(4)
O2 0.134(5) 0.138(5) 0.113(4) 0.049(4) -0.059(3) -0.014(4)
O3 0.195(7) 0.138(6) 0.156(6) 0.010(5) -0.112(5) -0.026(5)

loop_
_atom_type_symbol
_atom_type_description
_atom_type_scat_dispersion_real
_atom_type_scat_dispersion_imag
_atom_type_scat_source
C C 0.0033 0.0016 'International Tables Vol C Tables 4.2.6.8 and 6.1.1.4'
H H 0.0000 0.0000 'International Tables Vol C Tables 4.2.6.8 and 6.1.1.4'
O O 0.0106 0.0060 'International Tables Vol C Tables 4.2.6.8 and 6.1.1.4'

loop_
_geom_angle_atom_site_label_1
_geom_angle_atom_site_label_2
_geom_angle_atom_site_label_3
_geom_angle
_geom_angle_site_symmetry_1
_geom_angle_site_symmetry_3
O3 C1 C2 112.5(9) . .
O3 C1 H1A 109.1 . .
C2 C1 H1A 109.1 . .
O3 C1 H1B 109.1 . .
C2 C1 H1B 109.1 . .
H1A C1 H1B 107.8 . .
C3 C2 C1 129.9(12) . .
C3 C2 H2A 104.8 . .
C1 C2 H2A 104.8 . .
C3 C2 H2B 104.8 . .
C1 C2 H2B 104.8 . .
H2A C2 H2B 105.8 . .
C2 C3 C4 136.1(14) . .
C2 C3 H3A 103.1 . .
C4 C3 H3A 103.1 . .
C2 C3 H3B 103.1 . .
C4 C3 H3B 103.1 . .
H3A C3 H3B 105.1 . .
C5 C4 C3 133.7(14) . .
C5 C4 H4A 103.8 . .
C3 C4 H4A 103.8 . .
C5 C4 H4B 103.8 . .
C3 C4 H4B 103.8 . .
H4A C4 H4B 105.4 . .
C6 C5 C4 140.9(15) . .
C6 C5 H5A 101.8 . .
C4 C5 H5A 101.8 . .
C6 C5 H5B 101.8 . .
C4 C5 H5B 101.8 . .
H5A C5 H5B 104.7 . .
C5 C6 C7 135.6(15) . .
C5 C6 H6A 103.3 . .
C7 C6 H6A 103.3 . .
C5 C6 H6B 103.3 . .
C7 C6 H6B 103.3 . .
H6A C6 H6B 105.2 . .
C8 C7 C6 138.1(15) . .
C8 C7 H7A 102.6 . .
C6 C7 H7A 102.6 . .
C8 C7 H7B 102.6 . .
C6 C7 H7B 102.6 . .
H7A C7 H7B 104.9 . .
C7 C8 C9 139.8(17) . .
C7 C8 H8A 102.1 . .
C9 C8 H8A 102.1 . .
C7 C8 H8B 102.1 . .
C9 C8 H8B 102.1 . .
H8A C8 H8B 104.8 . .
C10 C9 C8 137.1(18) . .
C10 C9 H9A 102.8 . .
C8 C9 H9A 102.8 . .
C10 C9 H9B 102.8 . .
C8 C9 H9B 102.8 . .
H9A C9 H9B 105.0 . .
C11 C10 C9 136.9(19) . .
C11 C10 H10A 102.9 . .
C9 C10 H10A 102.9 . .
C11 C10 H10B 102.9 . .
C9 C10 H10B 102.9 . .
H10A C10 H10B 105.1 . .
C10 C11 C12 139(2) . .
C10 C11 H11A 102.4 . .
C12 C11 H11A 102.4 . .
C10 C11 H11B 102.4 . .
C12 C11 H11B 102.4 . .
H11A C11 H11B 104.9 . .
C11 C12 C13 138(2) . .
C11 C12 H12A 102.5 . .
C13 C12 H12A 102.5 . .
C11 C12 H12B 102.5 . .
C13 C12 H12B 102.5 . .
H12A C12 H12B 104.9 . .
C12 C13 C14 135(2) . .
C12 C13 H13A 103.3 . .
C14 C13 H13A 103.3 . .
C12 C13 H13B 103.3 . .
C14 C13 H13B 103.3 . .
H13A C13 H13B 105.2 . .
C15 C14 C13 125(3) . .
C15 C14 H14A 106.2 . .
C13 C14 H14A 106.2 . .
C15 C14 H14B 106.2 . .
C13 C14 H14B 106.2 . .
H14A C14 H14B 106.4 . .
C16 C15 C14 111(3) . .
C16 C15 H15A 109.4 . .
C14 C15 H15A 109.4 . .
C16 C15 H15B 109.4 . .
C14 C15 H15B 109.4 . .
H15A C15 H15B 108.0 . .
C15 C16 C17 112(3) . .
C15 C16 H16A 109.2 . .
C17 C16 H16A 109.2 . .
C15 C16 H16B 109.2 . .
C17 C16 H16B 109.2 . .
H16A C16 H16B 107.9 . .
C18 C17 C16 109(2) . .
C18 C17 H17A 109.9 . .
C16 C17 H17A 109.9 . .
C18 C17 H17B 109.9 . .
C16 C17 H17B 109.9 . .
H17A C17 H17B 108.3 . .
C17 C18 H18A 109.5 . .
C17 C18 H18B 109.5 . .
H18A C18 H18B 109.5 . .
C17 C18 H18C 109.5 . .
H18A C18 H18C 109.5 . .
H18B C18 H18C 109.5 . .
O1 C19 O2 123.7(7) . .
O1 C19 C20 119.5(8) . .
O2 C19 C20 116.8(8) . .
C21 C20 C25 118.4(6) . .
C21 C20 C19 120.3(8) . .
C25 C20 C19 121.3(8) . .
C20 C21 C22 121.2(7) . .
C20 C21 H21 119.4 . .
C22 C21 H21 119.4 . .
C23 C22 C21 118.9(7) . .
C23 C22 H22 120.6 . .
C21 C22 H22 120.6 . .
C24 C23 C22 119.5(7) . .
C24 C23 C26 120.0(8) . .
C22 C23 C26 120.5(8) . .
C23 C24 C25 120.0(7) . .
C23 C24 H24 120.0 . .
C25 C24 H24 120.0 . .
C20 C25 C24 121.9(7) . .
C20 C25 H25 119.1 . .
C24 C25 H25 119.1 . .
C27 C26 C23 177.7(9) . .
C26 C27 C29 176.2(9) . .
C29 C28 C30 120.9(7) . 2_665
C29 C28 H28 119.6 . .
C30 C28 H28 119.6 2_665 .
C28 C29 C30 121.5(7) . .
C28 C29 C27 121.2(9) . .
C30 C29 C27 117.3(9) . .
O3 C30 C29 119.6(8) . .
O3 C30 C28 122.8(11) . 2_665
C29 C30 C28 117.6(8) . 2_665
C19 O2 H2 109.5 . .
C30 O3 C1 124.5(8) . .

loop_
_geom_bond_atom_site_label_1
_geom_bond_atom_site_label_2
_geom_bond_distance
_geom_bond_site_symmetry_2
C1 O3 1.356(9) .
C1 C2 1.470(11) .
C1 H1A 0.9700 .
C1 H1B 0.9700 .
C2 C3 1.251(12) .
C2 H2A 0.9700 .
C2 H2B 0.9700 .
C3 C4 1.438(13) .
C3 H3A 0.9700 .
C3 H3B 0.9700 .
C4 C5 1.345(14) .
C4 H4A 0.9700 .
C4 H4B 0.9700 .
C5 C6 1.332(13) .
C5 H5A 0.9700 .
C5 H5B 0.9700 .
C6 C7 1.362(14) .
C6 H6A 0.9700 .
C6 H6B 0.9700 .
C7 C8 1.323(14) .
C7 H7A 0.9700 .
C7 H7B 0.9700 .
C8 C9 1.365(15) .
C8 H8A 0.9700 .
C8 H8B 0.9700 .
C9 C10 1.341(15) .
C9 H9A 0.9700 .
C9 H9B 0.9700 .
C10 C11 1.325(16) .
C10 H10A 0.9700 .
C10 H10B 0.9700 .
C11 C12 1.333(16) .
C11 H11A 0.9700 .
C11 H11B 0.9700 .
C12 C13 1.360(18) .
C12 H12A 0.9700 .
C12 H12B 0.9700 .
C13 C14 1.375(18) .
C13 H13A 0.9700 .
C13 H13B 0.9700 .
C14 C15 1.38(3) .
C14 H14A 0.9700 .
C14 H14B 0.9700 .
C15 C16 1.32(3) .
C15 H15A 0.9700 .
C15 H15B 0.9700 .
C16 C17 1.42(3) .
C16 H16A 0.9700 .
C16 H16B 0.9700 .
C17 C18 1.39(3) .
C17 H17A 0.9700 .
C17 H17B 0.9700 .
C18 H18A 0.9600 .
C18 H18B 0.9600 .
C18 H18C 0.9600 .
C19 O1 1.224(8) .
C19 O2 1.263(8) .
C19 C20 1.481(9) .
C20 C21 1.351(8) .
C20 C25 1.365(8) .
C21 C22 1.406(8) .
C21 H21 0.9300 .
C22 C23 1.377(9) .
C22 H22 0.9300 .
C23 C24 1.366(8) .
C23 C26 1.446(9) .
C24 C25 1.367(8) .
C24 H24 0.9300 .
C25 H25 0.9300 .
C26 C27 1.172(8) .
C27 C29 1.452(9) .
C28 C29 1.372(9) .
C28 C30 1.411(9) 2_665
C28 H28 0.9300 .
C29 C30 1.386(9) .
C30 O3 1.345(8) .
C30 C28 1.411(9) 2_665
O2 H2 0.8200 .

loop_
_geom_torsion_atom_site_label_1
_geom_torsion_atom_site_label_2
_geom_torsion_atom_site_label_3
_geom_torsion_atom_site_label_4
_geom_torsion
_geom_torsion_site_symmetry_1
_geom_torsion_site_symmetry_4
O3 C1 C2 C3 -7(3) . .
C1 C2 C3 C4 174.6(15) . .
C2 C3 C4 C5 -167(2) . .
C3 C4 C5 C6 176.0(19) . .
C4 C5 C6 C7 -176(2) . .
C5 C6 C7 C8 179(2) . .
C6 C7 C8 C9 176(2) . .
C7 C8 C9 C10 -180(2) . .
C8 C9 C10 C11 179(2) . .
C9 C10 C11 C12 -177(3) . .
C10 C11 C12 C13 178(3) . .
C11 C12 C13 C14 178(3) . .
C12 C13 C14 C15 166(3) . .
C13 C14 C15 C16 179(2) . .
C14 C15 C16 C17 -180(2) . .
C15 C16 C17 C18 167(2) . .
O1 C19 C20 C21 -178.7(9) . .
O2 C19 C20 C21 2.7(12) . .
O1 C19 C20 C25 2.4(13) . .
O2 C19 C20 C25 -176.3(8) . .
C25 C20 C21 C22 -2.2(12) . .
C19 C20 C21 C22 178.9(8) . .
C20 C21 C22 C23 0.0(13) . .
C21 C22 C23 C24 1.0(13) . .
C21 C22 C23 C26 -178.6(7) . .
C22 C23 C24 C25 0.3(13) . .
C26 C23 C24 C25 179.8(7) . .
C21 C20 C25 C24 3.5(12) . .
C19 C20 C25 C24 -177.6(8) . .
C23 C24 C25 C20 -2.6(13) . .
C24 C23 C26 C27 -13(22) . .
C22 C23 C26 C27 166(22) . .
C23 C26 C27 C29 -16(33) . .
C30 C28 C29 C30 1.4(15) 2_665 .
C30 C28 C29 C27 -177.4(7) 2_665 .
C26 C27 C29 C28 -174(13) . .
C26 C27 C29 C30 7(14) . .
C28 C29 C30 O3 179.4(8) . .
C27 C29 C30 O3 -1.7(12) . .
C28 C29 C30 C28 -1.4(14) . 2_665
C27 C29 C30 C28 177.5(7) . 2_665
C29 C30 O3 C1 -176.1(10) . .
C28 C30 O3 C1 4.8(14) 2_665 .
C2 C1 O3 C30 175.0(11) . .
